data_4317553
loop_
_publ_author_name
'Donald J. Darensbourg'
'Jacob R. Wildeson'
'Jason C. Yarbrough'

_publ_section_title
;
 Solid-State Structures of Zinc(II) Benzoate Complexes. Catalyst
 Precursors for the Coupling of Carbon Dioxide and Epoxides
;
_journal_name_full 'Inorganic Chemistry'
_journal_page_first 973
_journal_page_last 980
_journal_paper_doi 10.1021/ic0107983
_journal_volume 41
_journal_year 2002
_chemical_formula_sum 'C82 H48 F20 N6 O22 Zn7'
_chemical_formula_weight 2306.85
_chemical_name_systematic
;
  ?
;
_space_group_IT_number 2
_symmetry_cell_setting triclinic
_symmetry_space_group_name_Hall '-P 1'
_symmetry_space_group_name_H-M 'P -1'
_atom_sites_solution_hydrogens geom
_atom_sites_solution_primary direct
_atom_sites_solution_secondary difmap
_audit_creation_method SHELXL-97
_cell_angle_alpha 62.979(3)
_cell_angle_beta 84.892(3)
_cell_angle_gamma 80.076(3)
_cell_formula_units_Z 1
_cell_length_a 12.618(2)
_cell_length_b 14.324(2)
_cell_length_c 14.933(2)
_cell_measurement_temperature 110(2)
_cell_volume 2368.2(6)
_computing_cell_refinement 'Bruker SMART'
_computing_data_collection 'Bruker SMART'
_computing_data_reduction 'Bruker SHELXTL'
_computing_molecular_graphics 'Bruker SHELXTL'
_computing_publication_material 'Bruker SHELXTL'
_computing_structure_refinement 'SHELXL-97 (Sheldrick, 1997)'
_computing_structure_solution 'SHELXS-97 (Sheldrick, 1990)'
_diffrn_ambient_temperature 110(2)
_diffrn_measured_fraction_theta_full 0.992
_diffrn_measured_fraction_theta_max 0.992
_diffrn_measurement_device_type 'CCD area detector'
_diffrn_measurement_method 'phi and omega scans'
_diffrn_radiation_monochromator graphite
_diffrn_radiation_source 'fine-focus sealed tube'
_diffrn_radiation_type MoK\a
_diffrn_radiation_wavelength 0.71073
_diffrn_reflns_av_R_equivalents 0.0491
_diffrn_reflns_av_sigmaI/netI 0.0963
_diffrn_reflns_limit_h_max 12
_diffrn_reflns_limit_h_min -14
_diffrn_reflns_limit_k_max 15
_diffrn_reflns_limit_k_min -14
_diffrn_reflns_limit_l_max 16
_diffrn_reflns_limit_l_min -16
_diffrn_reflns_number 10827
_diffrn_reflns_theta_full 23.31
_diffrn_reflns_theta_max 23.31
_diffrn_reflns_theta_min 1.53
_exptl_absorpt_coefficient_mu 1.852
_exptl_absorpt_correction_type none
_exptl_crystal_density_diffrn 1.618
_exptl_crystal_density_method 'not measured'
_exptl_crystal_F_000 1148
_refine_diff_density_max 3.416
_refine_diff_density_min -0.665
_refine_diff_density_rms 0.186
_refine_ls_extinction_method none
_refine_ls_goodness_of_fit_ref 1.026
_refine_ls_hydrogen_treatment mixed
_refine_ls_matrix_type full
_refine_ls_number_parameters 621
_refine_ls_number_reflns 6774
_refine_ls_number_restraints 416
_refine_ls_restrained_S_all 0.999
_refine_ls_R_factor_all 0.0940
_refine_ls_R_factor_gt 0.0647
_refine_ls_shift/su_max 0.311
_refine_ls_shift/su_mean 0.012
_refine_ls_structure_factor_coef Fsqd
_refine_ls_weighting_details 'calc w=1/[\s^2^(Fo^2^)+(0.1442P)^2^+0.0000P] where P=(Fo^2^+2Fc^2^)/3'
_refine_ls_weighting_scheme calc
_refine_ls_wR_factor_gt 0.2117
_refine_ls_wR_factor_ref 0.2259
_reflns_number_gt 4522
_reflns_number_total 6774
_reflns_threshold_expression >2sigma(I)
_cod_data_source_file ic0107983_1.cif
_cod_data_source_block 1a
_cod_depositor_comments
;
The following automatic conversions were performed:

'_symmetry_cell_setting' value 'Triclinic' changed to 'triclinic'
according to the built-in table from CIF Core dictionary named
'cif_core.dic' version 2.4.1 from 2010-06-29.

Automatic conversion script
Id: cif_fix_values 1646 2011-03-28 12:23:43Z adriana 
;
_cod_original_cell_volume 2368.0(6)
_cod_database_code 4317553

loop_
_symmetry_equiv_pos_as_xyz
'x, y, z'
'-x, -y, -z'

loop_
_atom_site_label
_atom_site_type_symbol
_atom_site_fract_x
_atom_site_fract_y
_atom_site_fract_z
_atom_site_U_iso_or_equiv
_atom_site_adp_type
_atom_site_occupancy
_atom_site_symmetry_multiplicity
_atom_site_calc_flag
_atom_site_refinement_flags
_atom_site_disorder_assembly
_atom_site_disorder_group
Zn1 Zn 1.0000 1.0000 0.0000 0.0190(4) Uani 1 2 d S . .
Zn2 Zn 0.91954(8) 0.79228(8) 0.04301(8) 0.0199(3) Uani 1 1 d . . .
Zn3 Zn 0.87761(8) 0.86677(8) 0.21467(8) 0.0195(3) Uani 1 1 d . . .
Zn4 Zn 1.11107(8) 0.78125(8) 0.17461(8) 0.0215(3) Uani 1 1 d . . .
F1 F 0.6695(4) 1.2014(4) -0.0287(4) 0.0293(13) Uani 1 1 d U . .
F2 F 0.8229(5) 1.1830(5) 0.2535(4) 0.0409(15) Uani 1 1 d U . .
F3 F 1.2185(8) 0.6998(9) 0.4646(7) 0.120(4) Uani 1 1 d U . .
F4 F 0.8734(7) 0.6036(9) 0.5156(7) 0.119(4) Uani 1 1 d U . .
F5 F 0.5521(5) 0.8552(5) 0.2368(5) 0.0413(16) Uani 1 1 d U . .
F6 F 0.6838(5) 0.5561(4) 0.1844(5) 0.0401(15) Uani 1 1 d U . .
F7 F 1.2795(5) 0.4640(5) 0.2474(4) 0.0388(15) Uani 1 1 d U . .
F8 F 1.0769(4) 0.5786(4) -0.0454(4) 0.0303(13) Uani 1 1 d U . .
F9 F 1.2183(5) 0.9908(5) 0.2974(4) 0.0506(18) Uani 1 1 d U . .
F10 F 1.3726(4) 1.0482(4) -0.0165(4) 0.0288(13) Uani 1 1 d U . .
O1 O 0.9760(4) 0.8605(4) 0.1114(4) 0.0168(13) Uani 1 1 d . . .
O2 O 0.8023(5) 1.0052(5) 0.1951(5) 0.0296(16) Uani 1 1 d U . .
O3 O 0.8946(5) 1.1007(5) 0.0556(5) 0.0241(15) Uani 1 1 d U . .
O4 O 1.0882(6) 0.7003(5) 0.3223(5) 0.0340(17) Uani 1 1 d U . .
O5 O 0.9392(6) 0.7936(6) 0.3506(5) 0.0350(18) Uani 1 1 d U . .
O6 O 0.7807(5) 0.7407(5) 0.1031(5) 0.0212(14) Uani 1 1 d U . .
O7 O 0.7650(5) 0.7798(5) 0.2349(5) 0.0272(16) Uani 1 1 d U . .
O8 O 1.0190(5) 0.6475(5) 0.0992(5) 0.0226(15) Uani 1 1 d U . .
O9 O 1.1751(5) 0.6653(5) 0.1440(5) 0.0247(15) Uani 1 1 d U . .
O10 O 1.1395(5) 1.0267(5) 0.0550(5) 0.0222(15) Uani 1 1 d U . .
O11 O 1.2108(5) 0.8709(5) 0.1765(5) 0.0250(15) Uani 1 1 d U . .
N1 N 0.9262(6) 0.7924(6) -0.0934(6) 0.0261(19) Uani 1 1 d U . .
C1 C 0.9320(10) 0.7791(9) -0.1594(10) 0.046(3) Uani 1 1 d U . .
C2 C 0.9355(12) 0.7611(14) -0.2504(11) 0.081(5) Uani 1 1 d U . .
H2A H 0.8776 0.8094 -0.2958 0.121 Uiso 1 1 calc R . .
H2B H 0.9262 0.6877 -0.2304 0.121 Uiso 1 1 calc R . .
H2C H 1.0051 0.7744 -0.2849 0.121 Uiso 1 1 calc R . .
C1A C 0.8230(7) 1.0902(7) 0.1217(7) 0.022(2) Uani 1 1 d DU . .
C2A C 0.7494(7) 1.1903(7) 0.1109(7) 0.022(2) Uani 1 1 d DU . .
C3A C 0.6761(7) 1.2424(7) 0.0353(7) 0.024(2) Uani 1 1 d DU . .
C4A C 0.6070(8) 1.3325(8) 0.0235(8) 0.031(2) Uani 1 1 d DU . .
H4AA H 0.5565 1.3658 -0.0295 0.038 Uiso 1 1 calc R . .
C5A C 0.6129(9) 1.3740(8) 0.0910(8) 0.038(3) Uani 1 1 d DU . .
H5AA H 0.5671 1.4372 0.0831 0.046 Uiso 1 1 calc R . .
C6A C 0.6852(8) 1.3235(8) 0.1694(8) 0.034(3) Uani 1 1 d DU . .
H6AA H 0.6884 1.3502 0.2167 0.040 Uiso 1 1 calc R . .
C7A C 0.7524(8) 1.2335(8) 0.1769(8) 0.030(2) Uani 1 1 d DU . .
C1B C 1.0199(9) 0.7262(8) 0.3788(8) 0.032(3) Uani 1 1 d DU . .
C2B C 1.0420(7) 0.6591(7) 0.4891(7) 0.044(3) Uani 1 1 d DU . .
C3B C 0.9688(9) 0.6000(10) 0.5518(7) 0.062(4) Uani 1 1 d DU . .
C4B C 0.9882(10) 0.5371(10) 0.6490(7) 0.068(4) Uani 1 1 d DU . .
H4BA H 0.9366 0.4943 0.6903 0.082 Uiso 1 1 calc R . .
C5B C 1.0814(11) 0.5346(12) 0.6884(8) 0.086(5) Uani 1 1 d DU . .
H5BA H 1.0921 0.4970 0.7589 0.104 Uiso 1 1 calc R . .
C6B C 1.1591(11) 0.5854(12) 0.6275(8) 0.096(6) Uani 1 1 d DU . .
H6BA H 1.2276 0.5774 0.6540 0.115 Uiso 1 1 calc R . .
C7B C 1.1400(10) 0.6485(12) 0.5276(8) 0.080(5) Uani 1 1 d DU . .
C1C C 0.7333(7) 0.7463(7) 0.1786(7) 0.022(2) Uani 1 1 d DU . .
C2C C 0.6235(7) 0.7070(7) 0.2071(5) 0.022(2) Uani 1 1 d DU . .
C3C C 0.6030(8) 0.6174(8) 0.2081(7) 0.028(2) Uani 1 1 d DU . .
C4C C 0.5046(9) 0.5819(9) 0.2345(8) 0.039(3) Uani 1 1 d DU . .
H4CA H 0.4941 0.5174 0.2354 0.047 Uiso 1 1 calc R . .
C5C C 0.4226(9) 0.6424(10) 0.2595(8) 0.042(3) Uani 1 1 d DU . .
H5CA H 0.3542 0.6192 0.2772 0.050 Uiso 1 1 calc R . .
C6C C 0.4357(8) 0.7351(9) 0.2598(7) 0.035(3) Uani 1 1 d DU . .
H6CA H 0.3781 0.7774 0.2758 0.042 Uiso 1 1 calc R . .
C7C C 0.5380(8) 0.7640(8) 0.2353(7) 0.030(2) Uani 1 1 d DU . .
C1D C 1.1175(7) 0.6207(7) 0.1153(7) 0.022(2) Uani 1 1 d DU . .
C2D C 1.1727(6) 0.5279(7) 0.1014(7) 0.023(2) Uani 1 1 d DU . .
C3D C 1.1495(7) 0.5086(7) 0.0236(7) 0.024(2) Uani 1 1 d DU . .
C4D C 1.2000(8) 0.4223(8) 0.0088(8) 0.030(2) Uani 1 1 d DU . .
H4DA H 1.1802 0.4122 -0.0457 0.036 Uiso 1 1 calc R . .
C5D C 1.2794(8) 0.3511(8) 0.0747(8) 0.035(3) Uani 1 1 d DU . .
H5DA H 1.3158 0.2926 0.0649 0.042 Uiso 1 1 calc R . .
C6D C 1.3050(8) 0.3661(8) 0.1544(8) 0.035(3) Uani 1 1 d DU . .
H6DA H 1.3577 0.3167 0.2012 0.042 Uiso 1 1 calc R . .
C7D C 1.2539(8) 0.4529(8) 0.1659(8) 0.028(2) Uani 1 1 d DU . .
C1E C 1.2074(7) 0.9693(7) 0.1222(7) 0.022(2) Uani 1 1 d DU . .
C2E C 1.2933(7) 1.0170(6) 0.1400(7) 0.021(2) Uani 1 1 d DU . .
C3E C 1.2981(8) 1.0245(8) 0.2285(8) 0.031(2) Uani 1 1 d DU . .
C4E C 1.3778(8) 1.0701(8) 0.2486(8) 0.034(3) Uani 1 1 d DU . .
H4EA H 1.3773 1.0765 0.3092 0.040 Uiso 1 1 calc R . .
C5E C 1.4566(8) 1.1051(7) 0.1755(8) 0.029(2) Uani 1 1 d DU . .
H5EA H 1.5132 1.1337 0.1876 0.035 Uiso 1 1 calc R . .
C6E C 1.4558(7) 1.0998(7) 0.0856(7) 0.023(2) Uani 1 1 d DU . .
H6EA H 1.5100 1.1254 0.0359 0.028 Uiso 1 1 calc R . .
C7E C 1.3732(7) 1.0556(7) 0.0696(7) 0.023(2) Uani 1 1 d DU . .
N1S N 0.7705(13) 0.8648(18) 0.5603(15) 0.141(8) Uani 1 1 d U . .
N3S N 0.5236(16) 0.149(2) 0.3680(15) 0.181(10) Uani 1 1 d U . .
C1S C 0.6705(13) 0.8620(14) 0.4189(11) 0.083(5) Uani 1 1 d U . .
H1S1 H 0.7082 0.8057 0.4026 0.125 Uiso 1 1 calc R . .
H1S2 H 0.6691 0.9306 0.3592 0.125 Uiso 1 1 calc R . .
H1S3 H 0.5966 0.8488 0.4406 0.125 Uiso 1 1 calc R . .
C2S C 0.7248(13) 0.8633(14) 0.4974(12) 0.082(5) Uani 1 1 d U . .
C5S C 0.5843(15) 0.1490(18) 0.4167(13) 0.105(7) Uani 1 1 d U . .
C6S C 0.6621(16) 0.1463(18) 0.4795(14) 0.120(7) Uani 1 1 d U . .
H6SA H 0.6838 0.0730 0.5295 0.180 Uiso 1 1 calc R . .
H6SB H 0.6320 0.1894 0.5138 0.180 Uiso 1 1 calc R . .
H6SC H 0.7249 0.1746 0.4391 0.180 Uiso 1 1 calc R . .

loop_
_atom_site_aniso_label
_atom_site_aniso_U_11
_atom_site_aniso_U_22
_atom_site_aniso_U_33
_atom_site_aniso_U_23
_atom_site_aniso_U_13
_atom_site_aniso_U_12
Zn1 0.0139(8) 0.0177(8) 0.0239(8) -0.0084(7) 0.0016(6) -0.0025(6)
Zn2 0.0137(6) 0.0237(6) 0.0259(6) -0.0143(5) -0.0004(5) -0.0023(5)
Zn3 0.0169(6) 0.0196(6) 0.0219(6) -0.0093(5) 0.0016(5) -0.0034(5)
Zn4 0.0153(6) 0.0188(6) 0.0316(6) -0.0121(5) -0.0037(5) -0.0013(5)
F1 0.022(3) 0.038(3) 0.033(3) -0.020(3) -0.001(2) -0.004(3)
F2 0.045(4) 0.044(4) 0.041(4) -0.027(3) -0.014(3) 0.007(3)
F3 0.106(8) 0.149(9) 0.071(6) 0.008(6) -0.035(6) -0.081(7)
F4 0.054(6) 0.165(10) 0.070(6) 0.013(6) -0.001(5) -0.035(6)
F5 0.032(4) 0.034(4) 0.058(4) -0.023(3) 0.006(3) -0.003(3)
F6 0.045(4) 0.036(4) 0.052(4) -0.028(3) 0.020(3) -0.023(3)
F7 0.036(4) 0.037(4) 0.049(4) -0.025(3) -0.021(3) 0.006(3)
F8 0.036(3) 0.020(3) 0.032(3) -0.009(2) -0.006(3) 0.000(3)
F9 0.058(4) 0.073(5) 0.038(4) -0.032(3) 0.020(3) -0.044(4)
F10 0.025(3) 0.038(3) 0.028(3) -0.018(3) 0.006(2) -0.007(3)
O1 0.012(3) 0.017(3) 0.022(3) -0.009(3) 0.001(3) -0.002(3)
O2 0.032(4) 0.023(4) 0.033(4) -0.015(3) 0.010(3) -0.002(3)
O3 0.020(4) 0.022(4) 0.031(4) -0.014(3) 0.010(3) -0.002(3)
O4 0.032(4) 0.025(4) 0.034(4) -0.005(3) -0.001(3) -0.001(3)
O5 0.030(4) 0.043(5) 0.023(4) -0.009(3) -0.004(3) 0.003(4)
O6 0.019(3) 0.025(4) 0.025(4) -0.016(3) 0.002(3) -0.007(3)
O7 0.023(4) 0.037(4) 0.030(4) -0.021(3) 0.003(3) -0.011(3)
O8 0.014(4) 0.024(4) 0.032(4) -0.016(3) -0.002(3) 0.001(3)
O9 0.018(3) 0.021(4) 0.035(4) -0.013(3) -0.003(3) 0.000(3)
O10 0.017(3) 0.021(4) 0.028(4) -0.010(3) -0.008(3) -0.001(3)
O11 0.018(4) 0.026(4) 0.029(4) -0.012(3) -0.005(3) 0.000(3)
N1 0.030(5) 0.030(5) 0.027(5) -0.020(4) 0.002(4) -0.006(4)
C1 0.044(7) 0.045(8) 0.047(8) -0.019(6) -0.003(6) -0.008(6)
C2 0.067(10) 0.130(15) 0.072(10) -0.069(11) 0.011(8) -0.020(10)
C1A 0.024(5) 0.019(5) 0.027(5) -0.015(4) -0.001(5) -0.006(4)
C2A 0.017(5) 0.024(5) 0.028(5) -0.013(4) 0.009(4) -0.008(4)
C3A 0.020(5) 0.027(5) 0.025(5) -0.009(4) 0.006(4) -0.011(4)
C4A 0.019(5) 0.029(6) 0.037(6) -0.009(5) 0.004(5) -0.001(5)
C5A 0.033(6) 0.025(6) 0.053(7) -0.017(5) 0.010(5) 0.002(5)
C6A 0.036(6) 0.024(6) 0.047(7) -0.024(5) 0.008(5) -0.003(5)
C7A 0.023(5) 0.028(6) 0.039(6) -0.016(5) 0.001(5) -0.004(5)
C1B 0.033(6) 0.030(6) 0.030(6) -0.008(5) -0.002(5) -0.012(5)
C2B 0.041(7) 0.039(7) 0.035(6) 0.002(5) -0.013(5) -0.013(5)
C3B 0.057(9) 0.067(9) 0.029(7) 0.007(6) 0.000(6) -0.007(7)
C4B 0.085(11) 0.066(9) 0.038(8) -0.013(7) 0.010(7) -0.010(8)
C5B 0.095(12) 0.086(11) 0.033(8) 0.016(8) -0.010(8) -0.018(10)
C6B 0.101(13) 0.090(12) 0.060(10) 0.006(9) -0.041(9) -0.014(10)
C7B 0.087(11) 0.079(10) 0.051(8) 0.002(8) -0.023(8) -0.031(9)
C1C 0.015(5) 0.017(5) 0.027(5) -0.006(4) -0.002(4) 0.001(4)
C2C 0.018(5) 0.024(5) 0.023(5) -0.009(4) 0.005(4) -0.007(4)
C3C 0.028(6) 0.032(6) 0.024(5) -0.012(5) 0.002(4) -0.012(5)
C4C 0.038(7) 0.048(7) 0.030(6) -0.012(5) 0.001(5) -0.020(6)
C5C 0.020(6) 0.067(8) 0.037(6) -0.017(6) -0.001(5) -0.021(6)
C6C 0.018(5) 0.045(7) 0.033(6) -0.010(5) -0.005(5) -0.003(5)
C7C 0.022(6) 0.029(6) 0.031(6) -0.006(5) 0.001(4) -0.007(5)
C1D 0.021(6) 0.014(5) 0.030(5) -0.008(4) 0.001(4) -0.004(4)
C2D 0.012(5) 0.021(5) 0.037(6) -0.014(4) 0.004(4) -0.004(4)
C3D 0.015(5) 0.025(5) 0.031(5) -0.013(4) 0.004(4) -0.005(4)
C4D 0.026(6) 0.028(6) 0.038(6) -0.016(5) 0.002(5) -0.003(5)
C5D 0.025(6) 0.031(6) 0.058(7) -0.029(5) 0.008(5) -0.002(5)
C6D 0.023(6) 0.029(6) 0.051(7) -0.018(5) -0.007(5) 0.002(5)
C7D 0.020(5) 0.027(6) 0.042(6) -0.018(5) 0.001(5) -0.005(4)
C1E 0.017(5) 0.027(6) 0.029(5) -0.019(5) 0.007(4) -0.007(4)
C2E 0.016(5) 0.023(5) 0.027(5) -0.013(4) 0.000(4) -0.006(4)
C3E 0.034(6) 0.031(6) 0.033(6) -0.015(5) -0.001(5) -0.015(5)
C4E 0.034(6) 0.042(7) 0.034(6) -0.020(5) -0.003(5) -0.016(5)
C5E 0.023(5) 0.021(5) 0.046(6) -0.015(5) -0.010(5) -0.006(4)
C6E 0.012(5) 0.019(5) 0.034(6) -0.007(4) 0.003(4) -0.007(4)
C7E 0.018(5) 0.020(5) 0.028(5) -0.010(4) -0.003(4) 0.004(4)
N1S 0.084(12) 0.25(2) 0.137(15) -0.140(16) -0.025(11) 0.024(13)
N3S 0.117(15) 0.39(3) 0.142(16) -0.19(2) 0.046(12) -0.121(18)
C1S 0.078(11) 0.120(14) 0.057(9) -0.043(10) 0.017(8) -0.027(10)
C2S 0.068(11) 0.114(14) 0.068(11) -0.049(10) -0.005(9) 0.002(10)
C5S 0.093(13) 0.20(2) 0.069(11) -0.086(12) 0.038(10) -0.092(14)
C6S 0.116(16) 0.18(2) 0.094(13) -0.069(14) -0.029(12) -0.044(15)

loop_
_atom_type_symbol
_atom_type_description
_atom_type_scat_dispersion_real
_atom_type_scat_dispersion_imag
_atom_type_scat_source
C C 0.0033 0.0016 'International Tables Vol C Tables 4.2.6.8 and 6.1.1.4'
H H 0.0000 0.0000 'International Tables Vol C Tables 4.2.6.8 and 6.1.1.4'
N N 0.0061 0.0033 'International Tables Vol C Tables 4.2.6.8 and 6.1.1.4'
O O 0.0106 0.0060 'International Tables Vol C Tables 4.2.6.8 and 6.1.1.4'
F F 0.0171 0.0103 'International Tables Vol C Tables 4.2.6.8 and 6.1.1.4'
Zn Zn 0.2839 1.4301 'International Tables Vol C Tables 4.2.6.8 and 6.1.1.4'

loop_
_geom_angle_atom_site_label_1
_geom_angle_atom_site_label_2
_geom_angle_atom_site_label_3
_geom_angle
_geom_angle_site_symmetry_1
_geom_angle_site_symmetry_3
_geom_angle_publ_flag
O1 Zn1 O1 180.0(3) 2_775 . ?
O1 Zn1 O10 100.4(2) 2_775 2_775 ?
O1 Zn1 O10 79.6(2) . 2_775 ?
O1 Zn1 O10 79.6(2) 2_775 . ?
O1 Zn1 O10 100.4(2) . . ?
O10 Zn1 O10 180.000(1) 2_775 . ?
O1 Zn1 O3 82.1(2) 2_775 . ?
O1 Zn1 O3 97.9(2) . . ?
O10 Zn1 O3 89.5(2) 2_775 . ?
O10 Zn1 O3 90.5(2) . . ?
O1 Zn1 O3 97.9(2) 2_775 2_775 ?
O1 Zn1 O3 82.1(2) . 2_775 ?
O10 Zn1 O3 90.5(2) 2_775 2_775 ?
O10 Zn1 O3 89.5(2) . 2_775 ?
O3 Zn1 O3 180.000(1) . 2_775 ?
O1 Zn1 Zn2 37.93(16) 2_775 2_775 ?
O1 Zn1 Zn2 142.07(16) . 2_775 ?
O10 Zn1 Zn2 130.56(16) 2_775 2_775 ?
O10 Zn1 Zn2 49.44(16) . 2_775 ?
O3 Zn1 Zn2 65.12(16) . 2_775 ?
O3 Zn1 Zn2 114.88(16) 2_775 2_775 ?
O1 Zn1 Zn2 142.07(16) 2_775 . ?
O1 Zn1 Zn2 37.93(16) . . ?
O10 Zn1 Zn2 49.44(16) 2_775 . ?
O10 Zn1 Zn2 130.56(16) . . ?
O3 Zn1 Zn2 114.88(16) . . ?
O3 Zn1 Zn2 65.12(16) 2_775 . ?
Zn2 Zn1 Zn2 180.0 2_775 . ?
O1 Zn2 O6 112.5(2) . . ?
O1 Zn2 N1 140.1(3) . . ?
O6 Zn2 N1 104.0(3) . . ?
O1 Zn2 O8 100.6(2) . . ?
O6 Zn2 O8 98.4(3) . . ?
N1 Zn2 O8 89.2(3) . . ?
O1 Zn2 O10 76.1(2) . 2_775 ?
O6 Zn2 O10 101.0(2) . 2_775 ?
N1 Zn2 O10 81.7(3) . 2_775 ?
O8 Zn2 O10 160.0(2) . 2_775 ?
O1 Zn2 Zn1 38.94(16) . . ?
O6 Zn2 Zn1 130.24(18) . . ?
N1 Zn2 Zn1 103.9(2) . . ?
O8 Zn2 Zn1 122.33(17) . . ?
O10 Zn2 Zn1 44.57(14) 2_775 . ?
O1 Zn3 O2 117.9(3) . . ?
O1 Zn3 O7 109.8(3) . . ?
O2 Zn3 O7 105.8(3) . . ?
O1 Zn3 O5 114.0(3) . . ?
O2 Zn3 O5 108.1(3) . . ?
O7 Zn3 O5 99.3(3) . . ?
O1 Zn3 Zn4 36.37(17) . . ?
O2 Zn3 Zn4 134.6(2) . . ?
O7 Zn3 Zn4 117.8(2) . . ?
O5 Zn3 Zn4 77.7(2) . . ?
O1 Zn4 O9 117.0(3) . . ?
O1 Zn4 O11 113.3(3) . . ?
O9 Zn4 O11 115.7(3) . . ?
O1 Zn4 O4 109.7(3) . . ?
O9 Zn4 O4 99.6(3) . . ?
O11 Zn4 O4 98.7(3) . . ?
O1 Zn4 Zn3 36.05(17) . . ?
O9 Zn4 Zn3 134.28(19) . . ?
O11 Zn4 Zn3 110.01(19) . . ?
O4 Zn4 Zn3 75.0(2) . . ?
Zn3 O1 Zn4 107.6(3) . . ?
Zn3 O1 Zn2 110.3(3) . . ?
Zn4 O1 Zn2 110.6(3) . . ?
Zn3 O1 Zn1 115.3(3) . . ?
Zn4 O1 Zn1 109.9(3) . . ?
Zn2 O1 Zn1 103.1(3) . . ?
C1A O2 Zn3 122.2(6) . . ?
C1A O3 Zn1 137.7(6) . . ?
C1B O4 Zn4 128.0(6) . . ?
C1B O5 Zn3 127.2(7) . . ?
C1C O6 Zn2 126.2(6) . . ?
C1C O7 Zn3 130.9(6) . . ?
C1D O8 Zn2 133.5(6) . . ?
C1D O9 Zn4 120.5(6) . . ?
C1E O10 Zn1 134.6(6) . . ?
C1E O10 Zn2 138.3(6) . 2_775 ?
Zn1 O10 Zn2 86.0(2) . 2_775 ?
C1E O11 Zn4 126.9(6) . . ?
C1 N1 Zn2 171.0(9) . . ?
N1 C1 C2 177.8(14) . . ?
O3 C1A O2 127.6(9) . . ?
O3 C1A C2A 116.6(7) . . ?
O2 C1A C2A 115.7(7) . . ?
C3A C2A C7A 116.6(9) . . ?
C3A C2A C1A 121.4(9) . . ?
C7A C2A C1A 122.1(9) . . ?
F1 C3A C2A 118.1(9) . . ?
F1 C3A C4A 118.6(9) . . ?
C2A C3A C4A 123.3(10) . . ?
C3A C4A C5A 118.5(10) . . ?
C6A C5A C4A 120.4(10) . . ?
C7A C6A C5A 118.2(10) . . ?
F2 C7A C6A 118.8(9) . . ?
F2 C7A C2A 118.1(9) . . ?
C6A C7A C2A 123.1(10) . . ?
O5 C1B O4 126.1(9) . . ?
O5 C1B C2B 120.6(9) . . ?
O4 C1B C2B 113.2(8) . . ?
C3B C2B C7B 117.7(7) . . ?
C3B C2B C1B 121.2(8) . . ?
C7B C2B C1B 120.9(8) . . ?
C4B C3B F4 118.2(9) . . ?
C4B C3B C2B 122.2(8) . . ?
F4 C3B C2B 119.6(8) . . ?
C3B C4B C5B 119.7(9) . . ?
C6B C5B C4B 119.7(8) . . ?
C5B C6B C7B 120.2(9) . . ?
F3 C7B C2B 119.1(8) . . ?
F3 C7B C6B 120.9(9) . . ?
C2B C7B C6B 120.0(8) . . ?
O6 C1C O7 128.0(8) . . ?
O6 C1C C2C 116.6(8) . . ?
O7 C1C C2C 115.4(8) . . ?
C3C C2C C7C 115.6(9) . . ?
C3C C2C C1C 124.0(9) . . ?
C7C C2C C1C 120.3(8) . . ?
C2C C3C F6 118.8(8) . . ?
C2C C3C C4C 123.8(10) . . ?
F6 C3C C4C 117.4(9) . . ?
C5C C4C C3C 118.1(11) . . ?
C6C C5C C4C 122.2(10) . . ?
C5C C6C C7C 116.4(10) . . ?
F5 C7C C2C 119.4(8) . . ?
F5 C7C C6C 116.7(9) . . ?
C2C C7C C6C 123.9(10) . . ?
O8 C1D O9 125.3(9) . . ?
O8 C1D C2D 118.4(8) . . ?
O9 C1D C2D 116.3(8) . . ?
C3D C2D C7D 114.4(9) . . ?
C3D C2D C1D 122.6(9) . . ?
C7D C2D C1D 123.0(9) . . ?
F8 C3D C4D 117.1(9) . . ?
F8 C3D C2D 119.1(8) . . ?
C4D C3D C2D 123.8(9) . . ?
C3D C4D C5D 119.3(10) . . ?
C6D C5D C4D 119.4(10) . . ?
C7D C6D C5D 119.6(10) . . ?
C6D C7D F7 118.1(9) . . ?
C6D C7D C2D 123.6(10) . . ?
F7 C7D C2D 118.3(8) . . ?
O10 C1E O11 125.3(8) . . ?
O10 C1E C2E 119.4(7) . . ?
O11 C1E C2E 115.3(7) . . ?
C3E C2E C7E 116.5(8) . . ?
C3E C2E C1E 121.7(8) . . ?
C7E C2E C1E 121.8(8) . . ?
F9 C3E C2E 117.7(8) . . ?
F9 C3E C4E 118.4(9) . . ?
C2E C3E C4E 123.7(9) . . ?
C5E C4E C3E 116.5(9) . . ?
C6E C5E C4E 122.3(9) . . ?
C5E C6E C7E 118.3(9) . . ?
F10 C7E C2E 118.4(8) . . ?
F10 C7E C6E 118.9(8) . . ?
C2E C7E C6E 122.7(9) . . ?
N1S C2S C1S 179(2) . . ?
N3S C5S C6S 179(3) . . ?

loop_
_geom_bond_atom_site_label_1
_geom_bond_atom_site_label_2
_geom_bond_distance
_geom_bond_site_symmetry_2
_geom_bond_publ_flag
Zn1 O1 1.987(6) 2_775 ?
Zn1 O1 1.987(6) . ?
Zn1 O10 2.167(6) 2_775 ?
Zn1 O10 2.167(6) . ?
Zn1 O3 2.184(6) . ?
Zn1 O3 2.184(6) 2_775 ?
Zn1 Zn2 3.0796(11) 2_775 ?
Zn1 Zn2 3.0796(11) . ?
Zn2 O1 1.944(6) . ?
Zn2 O6 1.997(6) . ?
Zn2 N1 2.030(9) . ?
Zn2 O8 2.070(6) . ?
Zn2 O10 2.345(6) 2_775 ?
Zn3 O1 1.917(6) . ?
Zn3 O2 1.948(6) . ?
Zn3 O7 1.963(6) . ?
Zn3 O5 1.973(7) . ?
Zn3 Zn4 3.1055(16) . ?
Zn4 O1 1.932(6) . ?
Zn4 O9 1.945(6) . ?
Zn4 O11 1.957(6) . ?
Zn4 O4 1.993(7) . ?
F1 C3A 1.345(11) . ?
F2 C7A 1.354(11) . ?
F3 C7B 1.365(14) . ?
F4 C3B 1.347(13) . ?
F5 C7C 1.360(11) . ?
F6 C3C 1.358(12) . ?
F7 C7D 1.368(11) . ?
F8 C3D 1.348(11) . ?
F9 C3E 1.356(12) . ?
F10 C7E 1.337(11) . ?
O2 C1A 1.264(11) . ?
O3 C1A 1.251(11) . ?
O4 C1B 1.279(12) . ?
O5 C1B 1.231(12) . ?
O6 C1C 1.256(11) . ?
O7 C1C 1.261(11) . ?
O8 C1D 1.248(11) . ?
O9 C1D 1.258(11) . ?
O10 C1E 1.255(11) . ?
O10 Zn2 2.345(6) 2_775 ?
O11 C1E 1.262(11) . ?
N1 C1 1.081(13) . ?
C1 C2 1.490(18) . ?
C1A C2A 1.518(13) . ?
C2A C3A 1.366(13) . ?
C2A C7A 1.388(14) . ?
C3A C4A 1.375(14) . ?
C4A C5A 1.395(15) . ?
C5A C6A 1.386(15) . ?
C6A C7A 1.379(14) . ?
C1B C2B 1.505(13) . ?
C2B C3B 1.357(11) . ?
C2B C7B 1.366(11) . ?
C3B C4B 1.332(11) . ?
C4B C5B 1.350(11) . ?
C5B C6B 1.343(12) . ?
C6B C7B 1.365(11) . ?
C1C C2C 1.538(13) . ?
C2C C3C 1.345(13) . ?
C2C C7C 1.392(14) . ?
C3C C4C 1.380(14) . ?
C4C C5C 1.370(16) . ?
C5C C6C 1.368(16) . ?
C6C C7C 1.390(14) . ?
C1D C2D 1.483(13) . ?
C2D C3D 1.377(13) . ?
C2D C7D 1.409(13) . ?
C3D C4D 1.390(14) . ?
C4D C5D 1.387(14) . ?
C5D C6D 1.375(15) . ?
C6D C7D 1.375(14) . ?
C1E C2E 1.478(12) . ?
C2E C3E 1.380(13) . ?
C2E C7E 1.380(13) . ?
C3E C4E 1.409(13) . ?
C4E C5E 1.383(14) . ?
C5E C6E 1.379(14) . ?
C6E C7E 1.397(13) . ?
N1S C2S 1.16(2) . ?
N3S C5S 1.10(2) . ?
C1S C2S 1.42(2) . ?
C5S C6S 1.40(2) . ?
